data_7107322
loop_
_publ_author_name
'Andreas Lemmerer'
'Joel Bernstein'
'Mark A. Spackman'

_publ_section_title
;
 Supramolecular polymorphism of the 1 : 1 molecular salt
 (adamantane-1-carboxylate-3,5,7-tricarboxylic
 acid)(hexamethylenetetraminium). A 'failed' crystal engineering attempt
;
_journal_name_full Chem.Commun.
_journal_page_first 1883
_journal_paper_doi 10.1039/c1cc15849j
_journal_volume 48
_journal_year 2012
_chemical_formula_moiety 'C14 H15 O8, C6 H13 N4'
_chemical_formula_sum 'C20 H28 N4 O8'
_chemical_formula_weight 452.46
_chemical_name_systematic
;
(adamantane-1-carboxylate-3,5,7-tricarboxylic acid)(hexamethylenetetraminium)
Form I
;
_space_group_IT_number 14
_symmetry_cell_setting monoclinic
_symmetry_space_group_name_Hall '-P 2ybc'
_symmetry_space_group_name_H-M 'P 1 21/c 1'
_atom_sites_solution_hydrogens geom
_atom_sites_solution_primary direct
_atom_sites_solution_secondary difmap
_audit_conform_dict_location ftp://ftp.iucr.org/pub/cif_core.dic
_audit_conform_dict_name cif_core.dic
_audit_conform_dict_version 2.3
_audit_creation_date 2009-09-23T07:55:21-00:00
_audit_creation_method 'WinGX routine CIF_UPDATE'
_cell_angle_alpha 90
_cell_angle_beta 112.635(1)
_cell_angle_gamma 90
_cell_formula_units_Z 8
_cell_length_a 17.4903(4)
_cell_length_b 17.9055(4)
_cell_length_c 14.3635(4)
_cell_measurement_reflns_used 6295
_cell_measurement_temperature 293(2)
_cell_measurement_theta_max 23.93
_cell_measurement_theta_min 2.52
_cell_volume 4151.78(18)
_computing_cell_refinement 'Bruker SAINT+, Bruker (1999)'
_computing_data_collection 'Bruker SMART, Bruker (1998)'
_computing_data_reduction 'Bruker SAINT+'
_computing_molecular_graphics
;
Ortep-3 for Windows (Farrugia, 1997) and DIAMOND (Brandenburg, 1999)
;
_computing_publication_material
;
WinGX publication routines (Farrugia, 1999) and PLATON (Spek, 2003)
;
_computing_structure_refinement 'SHELXL-97 (Sheldrick, 2008)'
_computing_structure_solution 'SHELXS-97 (Sheldrick, 2008)'
_diffrn_ambient_temperature 293(2)
_diffrn_measured_fraction_theta_full 0.998
_diffrn_measured_fraction_theta_max 0.998
_diffrn_measurement_device_type 'Bruker SMART 1K CCD area detector'
_diffrn_measurement_method '\w scans'
_diffrn_radiation_monochromator graphite
_diffrn_radiation_type MoK\a
_diffrn_radiation_wavelength 0.71073
_diffrn_reflns_av_R_equivalents 0.0588
_diffrn_reflns_av_unetI/netI 0.0464
_diffrn_reflns_limit_h_max 21
_diffrn_reflns_limit_h_min -21
_diffrn_reflns_limit_k_max 21
_diffrn_reflns_limit_k_min -21
_diffrn_reflns_limit_l_max 17
_diffrn_reflns_limit_l_min -17
_diffrn_reflns_number 41144
_diffrn_reflns_theta_full 25.5
_diffrn_reflns_theta_max 25.5
_diffrn_reflns_theta_min 2.6
_diffrn_standards_number 0
_exptl_absorpt_coefficient_mu 0.113
_exptl_absorpt_correction_T_max 0.9778
_exptl_absorpt_correction_T_min 0.9354
_exptl_absorpt_correction_type multi-scan
_exptl_absorpt_process_details 'SADABS (Sheldrick, 1996)'
_exptl_crystal_colour colourless
_exptl_crystal_density_diffrn 1.448
_exptl_crystal_density_method 'not measured'
_exptl_crystal_description block
_exptl_crystal_F_000 1920
_exptl_crystal_size_max 0.6
_exptl_crystal_size_mid 0.49
_exptl_crystal_size_min 0.2
_refine_diff_density_max 0.425
_refine_diff_density_min -0.309
_refine_diff_density_rms 0.052
_refine_ls_extinction_method none
_refine_ls_goodness_of_fit_ref 1.013
_refine_ls_hydrogen_treatment mixed
_refine_ls_matrix_type full
_refine_ls_number_parameters 601
_refine_ls_number_reflns 7721
_refine_ls_number_restraints 0
_refine_ls_restrained_S_all 1.013
_refine_ls_R_factor_all 0.1192
_refine_ls_R_factor_gt 0.0534
_refine_ls_shift/su_max 0
_refine_ls_shift/su_mean 0
_refine_ls_structure_factor_coef Fsqd
_refine_ls_weighting_details 'calc w=1/[\s^2^(Fo^2^)+(0.0348P)^2^+6.0060P] where P=(Fo^2^+2Fc^2^)/3'
_refine_ls_weighting_scheme calc
_refine_ls_wR_factor_gt 0.1125
_refine_ls_wR_factor_ref 0.1521
_reflns_number_gt 4277
_reflns_number_total 7721
_reflns_threshold_expression >2sigma(I)
_cod_data_source_file c1cc15849j.txt
_cod_data_source_block FORM_I
_cod_original_sg_symbol_H-M P2(1)/c
_cod_database_code 7107322

loop_
_symmetry_equiv_pos_as_xyz
'x, y, z'
'-x, y+1/2, -z+1/2'
'-x, -y, -z'
'x, -y-1/2, z-1/2'

loop_
_atom_site_label
_atom_site_type_symbol
_atom_site_fract_x
_atom_site_fract_y
_atom_site_fract_z
_atom_site_U_iso_or_equiv
_atom_site_adp_type
_atom_site_occupancy
_atom_site_symmetry_multiplicity
_atom_site_calc_flag
_atom_site_refinement_flags
C1 C 0.32247(16) 0.41261(15) 0.8274(2) 0.0279(6) Uani 1 1 d .
C2 C 0.28116(17) 0.35001(16) 0.8646(2) 0.0314(6) Uani 1 1 d .
H2A H 0.3232 0.3167 0.9089 0.038 Uiso 1 1 calc R
H2B H 0.2449 0.3212 0.8075 0.038 Uiso 1 1 calc R
C3 C 0.23047(17) 0.38388(15) 0.9220(2) 0.0300(6) Uani 1 1 d .
C4 C 0.16322(17) 0.43517(16) 0.8500(2) 0.0342(7) Uani 1 1 d .
H4A H 0.1268 0.4065 0.7928 0.041 Uiso 1 1 calc R
H4B H 0.1303 0.4561 0.8847 0.041 Uiso 1 1 calc R
C5 C 0.20358(17) 0.49845(16) 0.8128(2) 0.0323(7) Uani 1 1 d .
C6 C 0.26148(17) 0.54317(16) 0.9043(2) 0.0341(7) Uani 1 1 d .
H6A H 0.2869 0.5835 0.8814 0.041 Uiso 1 1 calc R
H6B H 0.2297 0.5648 0.9399 0.041 Uiso 1 1 calc R
C7 C 0.32892(17) 0.49217(15) 0.9756(2) 0.0307(6) Uani 1 1 d .
C8 C 0.28814(18) 0.42897(16) 1.0132(2) 0.0342(7) Uani 1 1 d .
H8A H 0.3305 0.3965 1.0588 0.041 Uiso 1 1 calc R
H8B H 0.2566 0.45 1.0496 0.041 Uiso 1 1 calc R
C9 C 0.37978(17) 0.45789(16) 0.9188(2) 0.0304(6) Uani 1 1 d .
H9A H 0.4065 0.4974 0.8962 0.036 Uiso 1 1 calc R
H9B H 0.4225 0.4256 0.9639 0.036 Uiso 1 1 calc R
C10 C 0.25466(17) 0.46441(16) 0.7565(2) 0.0328(7) Uani 1 1 d .
H10A H 0.2185 0.4363 0.6987 0.039 Uiso 1 1 calc R
H10B H 0.28 0.5041 0.7323 0.039 Uiso 1 1 calc R
C11 C 0.37108(18) 0.38081(16) 0.7673(2) 0.0326(7) Uani 1 1 d .
C12 C 0.18967(19) 0.32006(17) 0.9556(2) 0.0376(7) Uani 1 1 d .
C13 C 0.13934(19) 0.55011(19) 0.7391(2) 0.0403(8) Uani 1 1 d .
C14 C 0.38698(19) 0.53748(18) 1.0639(2) 0.0372(7) Uani 1 1 d .
O1 O 0.35154(15) 0.31834(12) 0.72549(18) 0.0514(6) Uani 1 1 d .
O2 O 0.42690(13) 0.41954(12) 0.75585(16) 0.0458(6) Uani 1 1 d .
O3 O 0.24192(13) 0.27639(12) 1.02428(16) 0.0428(5) Uani 1 1 d .
H3 H 0.213(2) 0.234(2) 1.032(3) 0.064 Uiso 1 1 d .
O4 O 0.11654(15) 0.30768(17) 0.9198(3) 0.0907(11) Uani 1 1 d .
O5 O 0.07041(16) 0.51575(17) 0.6876(2) 0.0829(10) Uani 1 1 d .
H5 H 0.034(3) 0.542(3) 0.646(4) 0.124 Uiso 1 1 d .
O6 O 0.15073(16) 0.61456(14) 0.7271(2) 0.0734(8) Uani 1 1 d .
O7 O 0.44820(15) 0.49767(13) 1.12841(18) 0.0518(6) Uani 1 1 d .
H7 H 0.488(2) 0.529(2) 1.166(3) 0.078 Uiso 1 1 d .
O8 O 0.37919(18) 0.60326(14) 1.0745(2) 0.0786(9) Uani 1 1 d .
C15 C 0.17566(17) 0.43131(15) 0.4178(2) 0.0305(6) Uani 1 1 d .
C16 C 0.12495(18) 0.47700(16) 0.3235(2) 0.0350(7) Uani 1 1 d .
H16A H 0.0918 0.5139 0.3405 0.042 Uiso 1 1 calc R
H16B H 0.0877 0.4442 0.2723 0.042 Uiso 1 1 calc R
C17 C 0.18358(18) 0.51652(16) 0.2819(2) 0.0338(7) Uani 1 1 d .
C18 C 0.23639(19) 0.45806(17) 0.2546(2) 0.0372(7) Uani 1 1 d .
H18A H 0.2006 0.4251 0.2025 0.045 Uiso 1 1 calc R
H18B H 0.2734 0.483 0.2288 0.045 Uiso 1 1 calc R
C19 C 0.28704(18) 0.41246(16) 0.3486(2) 0.0337(7) Uani 1 1 d .
C20 C 0.34476(18) 0.46477(17) 0.4300(2) 0.0381(7) Uani 1 1 d .
H20A H 0.3825 0.4894 0.405 0.046 Uiso 1 1 calc R
H20B H 0.3774 0.4361 0.4893 0.046 Uiso 1 1 calc R
C21 C 0.29297(18) 0.52350(17) 0.4580(2) 0.0370(7) Uani 1 1 d .
C22 C 0.24159(19) 0.56896(17) 0.3638(2) 0.0376(7) Uani 1 1 d .
H22A H 0.2783 0.5947 0.3382 0.045 Uiso 1 1 calc R
H22B H 0.2091 0.6062 0.3814 0.045 Uiso 1 1 calc R
C23 C 0.23426(18) 0.48353(17) 0.4988(2) 0.0354(7) Uani 1 1 d .
H23A H 0.2664 0.4548 0.5583 0.042 Uiso 1 1 calc R
H23B H 0.2022 0.5202 0.5179 0.042 Uiso 1 1 calc R
C24 C 0.22795(18) 0.37354(16) 0.3900(2) 0.0338(7) Uani 1 1 d .
H24A H 0.1918 0.3397 0.3395 0.041 Uiso 1 1 calc R
H24B H 0.2599 0.3445 0.4492 0.041 Uiso 1 1 calc R
C25 C 0.12140(19) 0.39043(17) 0.4643(2) 0.0355(7) Uani 1 1 d .
C26 C 0.1350(2) 0.56229(19) 0.1893(2) 0.0445(8) Uani 1 1 d .
C27 C 0.3347(2) 0.34961(18) 0.3240(3) 0.0427(8) Uani 1 1 d .
C28 C 0.3491(2) 0.5762(2) 0.5387(3) 0.0503(9) Uani 1 1 d .
O9 O 0.04586(14) 0.40272(16) 0.4348(2) 0.0727(9) Uani 1 1 d .
O10 O 0.15660(13) 0.34497(11) 0.53483(16) 0.0419(5) Uani 1 1 d .
O11 O 0.18256(17) 0.59829(18) 0.1517(2) 0.0810(10) Uani 1 1 d .
H11 H 0.145(3) 0.632(3) 0.095(4) 0.122 Uiso 1 1 d .
O12 O 0.06214(18) 0.5686(2) 0.1532(3) 0.1047(13) Uani 1 1 d .
O13 O 0.28939(16) 0.31211(15) 0.24249(19) 0.0598(7) Uani 1 1 d .
H13 H 0.317(3) 0.265(2) 0.244(3) 0.09 Uiso 1 1 d .
O14 O 0.40431(16) 0.33149(16) 0.3778(2) 0.0771(9) Uani 1 1 d .
O15 O 0.30694(18) 0.62440(17) 0.5702(3) 0.0856(10) Uani 1 1 d .
H15 H 0.348(3) 0.653(3) 0.628(4) 0.128 Uiso 1 1 d .
O16 O 0.42224(17) 0.57682(19) 0.5704(2) 0.0918(11) Uani 1 1 d .
C29 C 0.5590(3) 0.3445(2) 0.6575(3) 0.0628(11) Uani 1 1 d .
H29A H 0.5298 0.3727 0.5963 0.075 Uiso 1 1 calc R
H29B H 0.5885 0.3795 0.7107 0.075 Uiso 1 1 calc R
C30 C 0.5717(2) 0.2434(2) 0.5616(3) 0.0638(11) Uani 1 1 d .
H30A H 0.6109 0.2102 0.5498 0.077 Uiso 1 1 calc R
H30B H 0.5428 0.2712 0.5 0.077 Uiso 1 1 calc R
C31 C 0.5553(3) 0.1583(2) 0.6796(4) 0.0829(14) Uani 1 1 d .
H31A H 0.5938 0.1237 0.6689 0.1 Uiso 1 1 calc R
H31B H 0.5158 0.1294 0.6971 0.1 Uiso 1 1 calc R
C32 C 0.6587(2) 0.2532(3) 0.7343(3) 0.0696(12) Uani 1 1 d .
H32A H 0.6883 0.288 0.788 0.084 Uiso 1 1 calc R
H32B H 0.6991 0.2203 0.7248 0.084 Uiso 1 1 calc R
C33 C 0.5424(2) 0.25787(19) 0.7807(2) 0.0471(8) Uani 1 1 d .
H33A H 0.5707 0.2918 0.836 0.057 Uiso 1 1 calc R
H33B H 0.5028 0.229 0.7981 0.057 Uiso 1 1 calc R
C34 C 0.4529(2) 0.2490(3) 0.6027(3) 0.0800(14) Uani 1 1 d .
H34A H 0.4129 0.2206 0.6198 0.096 Uiso 1 1 calc R
H34B H 0.4233 0.2768 0.5415 0.096 Uiso 1 1 calc R
N1 N 0.49814(19) 0.30128(19) 0.6861(2) 0.0567(9) Uani 1 1 d .
H1 H 0.464(3) 0.332(2) 0.700(3) 0.085 Uiso 1 1 d .
N2 N 0.61603(17) 0.29490(17) 0.6416(2) 0.0526(8) Uani 1 1 d .
N3 N 0.5115(2) 0.1989(2) 0.5868(3) 0.0757(11) Uani 1 1 d .
N4 N 0.60149(18) 0.20863(15) 0.7648(2) 0.0509(7) Uani 1 1 d .
C35 C 0.0648(2) 0.2406(3) 0.6347(4) 0.0758(13) Uani 1 1 d .
H35A H 0.0993 0.2089 0.6122 0.091 Uiso 1 1 calc R
H35B H 0.1007 0.2722 0.6887 0.091 Uiso 1 1 calc R
C36 C -0.0388(3) 0.1490(2) 0.5896(3) 0.0622(10) Uani 1 1 d .
H36A H -0.0714 0.1175 0.6152 0.075 Uiso 1 1 calc R
H36B H -0.0053 0.1167 0.5663 0.075 Uiso 1 1 calc R
C37 C -0.1434(2) 0.2425(2) 0.5428(3) 0.0698(12) Uani 1 1 d .
H37A H -0.1802 0.2727 0.4877 0.084 Uiso 1 1 calc R
H37B H -0.1772 0.2122 0.5681 0.084 Uiso 1 1 calc R
C38 C -0.0359(3) 0.2456(3) 0.7045(3) 0.0725(13) Uani 1 1 d .
H38A H -0.0686 0.2158 0.732 0.087 Uiso 1 1 calc R
H38B H -0.0001 0.2777 0.7579 0.087 Uiso 1 1 calc R
C39 C -0.0417(3) 0.3373(2) 0.5852(3) 0.0714(12) Uani 1 1 d .
H39A H -0.0065 0.37 0.6383 0.086 Uiso 1 1 calc R
H39B H -0.0775 0.3681 0.5302 0.086 Uiso 1 1 calc R
C40 C -0.0453(2) 0.2387(2) 0.4658(3) 0.0591(10) Uani 1 1 d .
H40A H -0.0812 0.2691 0.4103 0.071 Uiso 1 1 calc R
H40B H -0.0123 0.2071 0.4409 0.071 Uiso 1 1 calc R
N5 N 0.0106(2) 0.28808(19) 0.5490(3) 0.0652(10) Uani 1 1 d .
H5A H 0.036(3) 0.318(3) 0.516(3) 0.098 Uiso 1 1 d .
N6 N 0.0153(2) 0.19578(19) 0.6708(2) 0.0664(9) Uani 1 1 d .
N7 N -0.09470(17) 0.19301(16) 0.5044(2) 0.0478(7) Uani 1 1 d .
N8 N -0.09090(19) 0.29146(19) 0.6230(3) 0.0614(9) Uani 1 1 d .

loop_
_atom_site_aniso_label
_atom_site_aniso_U_11
_atom_site_aniso_U_22
_atom_site_aniso_U_33
_atom_site_aniso_U_23
_atom_site_aniso_U_13
_atom_site_aniso_U_12
C1 0.0265(14) 0.0303(15) 0.0290(15) -0.0034(12) 0.0130(12) -0.0020(12)
C2 0.0322(15) 0.0289(15) 0.0348(16) -0.0041(13) 0.0147(13) -0.0021(13)
C3 0.0294(15) 0.0288(15) 0.0339(16) -0.0020(13) 0.0145(13) -0.0022(12)
C4 0.0310(15) 0.0355(17) 0.0381(17) -0.0007(14) 0.0155(14) 0.0010(13)
C5 0.0311(15) 0.0320(16) 0.0341(16) 0.0031(13) 0.0129(13) 0.0027(13)
C6 0.0367(16) 0.0296(16) 0.0399(17) -0.0011(14) 0.0190(14) 0.0005(13)
C7 0.0313(15) 0.0280(15) 0.0327(16) -0.0056(13) 0.0121(13) -0.0036(12)
C8 0.0401(17) 0.0334(16) 0.0322(16) -0.0037(13) 0.0171(14) -0.0028(14)
C9 0.0313(15) 0.0289(15) 0.0333(16) -0.0045(13) 0.0150(13) -0.0032(12)
C10 0.0322(15) 0.0358(16) 0.0309(16) 0.0021(13) 0.0129(13) 0.0005(13)
C11 0.0331(16) 0.0336(17) 0.0328(16) -0.0008(14) 0.0143(13) 0.0013(13)
C12 0.0339(17) 0.0379(18) 0.0452(19) 0.0010(15) 0.0197(15) -0.0005(14)
C13 0.0355(18) 0.043(2) 0.0448(19) 0.0047(16) 0.0185(15) 0.0068(15)
C14 0.0417(18) 0.0358(18) 0.0372(18) -0.0073(15) 0.0184(15) -0.0044(15)
O1 0.0695(16) 0.0366(13) 0.0673(16) -0.0149(12) 0.0477(14) -0.0100(12)
O2 0.0413(12) 0.0543(14) 0.0502(14) -0.0182(11) 0.0269(11) -0.0156(11)
O3 0.0436(13) 0.0369(12) 0.0468(14) 0.0055(11) 0.0161(11) -0.0081(10)
O4 0.0367(15) 0.088(2) 0.134(3) 0.057(2) 0.0177(16) -0.0081(14)
O5 0.0451(16) 0.070(2) 0.102(2) 0.0424(17) -0.0063(16) -0.0018(14)
O6 0.0670(18) 0.0404(15) 0.092(2) 0.0170(15) 0.0072(16) 0.0076(13)
O7 0.0460(14) 0.0414(14) 0.0534(15) -0.0111(12) 0.0031(12) -0.0049(11)
O8 0.087(2) 0.0423(16) 0.076(2) -0.0244(14) -0.0017(16) 0.0034(14)
C15 0.0327(15) 0.0281(15) 0.0314(16) 0.0018(13) 0.0130(13) -0.0009(12)
C16 0.0342(16) 0.0323(16) 0.0377(17) 0.0025(14) 0.0130(14) 0.0008(13)
C17 0.0352(16) 0.0322(16) 0.0331(16) 0.0060(13) 0.0124(13) 0.0032(13)
C18 0.0455(18) 0.0369(17) 0.0319(16) 0.0039(14) 0.0178(14) 0.0020(14)
C19 0.0391(17) 0.0304(16) 0.0351(17) 0.0026(13) 0.0183(14) 0.0002(13)
C20 0.0330(16) 0.0402(18) 0.0418(18) 0.0056(15) 0.0150(14) 0.0004(14)
C21 0.0376(17) 0.0343(17) 0.0385(18) -0.0036(14) 0.0140(14) -0.0062(14)
C22 0.0439(18) 0.0314(17) 0.0404(18) 0.0021(14) 0.0195(15) -0.0032(14)
C23 0.0393(17) 0.0391(17) 0.0275(16) -0.0020(13) 0.0126(14) -0.0041(14)
C24 0.0370(16) 0.0302(16) 0.0353(17) 0.0014(13) 0.0150(14) 0.0007(13)
C25 0.0401(18) 0.0315(16) 0.0382(18) 0.0010(14) 0.0186(15) -0.0002(14)
C26 0.043(2) 0.048(2) 0.0433(19) 0.0125(16) 0.0174(16) 0.0045(16)
C27 0.046(2) 0.0420(19) 0.048(2) 0.0035(17) 0.0264(17) 0.0044(16)
C28 0.050(2) 0.049(2) 0.050(2) -0.0051(18) 0.0167(18) -0.0127(18)
O9 0.0339(13) 0.101(2) 0.084(2) 0.0538(17) 0.0235(13) 0.0128(14)
O10 0.0498(13) 0.0361(12) 0.0458(13) 0.0114(11) 0.0251(11) 0.0088(10)
O11 0.0575(17) 0.104(2) 0.081(2) 0.0610(19) 0.0266(15) 0.0108(16)
O12 0.0510(18) 0.147(3) 0.103(2) 0.082(2) 0.0159(17) 0.0100(19)
O13 0.0735(18) 0.0530(16) 0.0501(15) -0.0077(13) 0.0206(14) 0.0203(14)
O14 0.0482(16) 0.075(2) 0.099(2) -0.0200(17) 0.0180(16) 0.0173(14)
O15 0.0664(19) 0.084(2) 0.101(2) -0.0582(19) 0.0267(17) -0.0163(16)
O16 0.0491(17) 0.114(3) 0.102(2) -0.049(2) 0.0173(16) -0.0262(17)
C29 0.093(3) 0.045(2) 0.061(2) 0.0108(19) 0.041(2) 0.011(2)
C30 0.072(3) 0.076(3) 0.059(2) -0.009(2) 0.044(2) 0.007(2)
C31 0.126(4) 0.040(2) 0.107(4) -0.021(3) 0.071(3) -0.012(3)
C32 0.039(2) 0.094(3) 0.072(3) 0.018(3) 0.016(2) 0.004(2)
C33 0.056(2) 0.048(2) 0.0402(19) -0.0024(16) 0.0216(17) -0.0002(17)
C34 0.045(2) 0.141(4) 0.051(2) -0.012(3) 0.0142(19) -0.019(3)
N1 0.0526(18) 0.078(2) 0.0448(18) 0.0016(16) 0.0248(15) 0.0288(17)
N2 0.0494(17) 0.0579(19) 0.0554(19) 0.0044(16) 0.0257(15) -0.0035(15)
N3 0.099(3) 0.076(2) 0.056(2) -0.033(2) 0.035(2) -0.028(2)
N4 0.0539(17) 0.0408(16) 0.0582(19) 0.0125(15) 0.0219(15) 0.0086(14)
C35 0.045(2) 0.084(3) 0.090(3) -0.027(3) 0.017(2) -0.010(2)
C36 0.081(3) 0.043(2) 0.065(3) 0.001(2) 0.031(2) -0.009(2)
C37 0.044(2) 0.090(3) 0.077(3) -0.036(3) 0.025(2) -0.005(2)
C38 0.090(3) 0.091(3) 0.045(2) -0.018(2) 0.036(2) -0.035(3)
C39 0.101(3) 0.038(2) 0.080(3) -0.013(2) 0.039(3) -0.006(2)
C40 0.078(3) 0.063(2) 0.045(2) -0.0025(19) 0.033(2) 0.002(2)
N5 0.085(2) 0.056(2) 0.077(2) -0.0052(18) 0.056(2) -0.0263(19)
N6 0.074(2) 0.066(2) 0.0488(19) 0.0053(17) 0.0125(18) -0.0046(19)
N7 0.0476(16) 0.0524(18) 0.0464(17) -0.0156(14) 0.0214(14) -0.0085(14)
N8 0.0572(19) 0.069(2) 0.066(2) -0.0283(18) 0.0316(18) -0.0070(17)

loop_
_atom_type_symbol
_atom_type_description
_atom_type_scat_dispersion_real
_atom_type_scat_dispersion_imag
_atom_type_scat_source
C C 0.0033 0.0016 'International Tables Vol C Tables 4.2.6.8 and 6.1.1.4'
H H 0 0 'International Tables Vol C Tables 4.2.6.8 and 6.1.1.4'
N N 0.0061 0.0033 'International Tables Vol C Tables 4.2.6.8 and 6.1.1.4'
O O 0.0106 0.006 'International Tables Vol C Tables 4.2.6.8 and 6.1.1.4'

loop_
_exptl_crystal_face_index_h
_exptl_crystal_face_index_k
_exptl_crystal_face_index_l
_exptl_crystal_face_perp_dist
0 -1 -1 0.05
0 1 1 0.05
0 1 -1 0.14
1 -6 6 0.15
3 0 -1 0.21
-3 -2 3 0.37
-7 2 0 0.24

loop_
_geom_angle_atom_site_label_1
_geom_angle_atom_site_label_2
_geom_angle_atom_site_label_3
_geom_angle
C11 C1 C2 111.2(2)
C11 C1 C10 107.7(2)
C2 C1 C10 108.9(2)
C11 C1 C9 110.8(2)
C2 C1 C9 109.0(2)
C10 C1 C9 109.2(2)
C1 C2 C3 110.0(2)
C1 C2 H2A 109.7
C3 C2 H2A 109.7
C1 C2 H2B 109.7
C3 C2 H2B 109.7
H2A C2 H2B 108.2
C12 C3 C4 109.4(2)
C12 C3 C8 111.0(2)
C4 C3 C8 109.9(2)
C12 C3 C2 108.0(2)
C4 C3 C2 108.8(2)
C8 C3 C2 109.7(2)
C5 C4 C3 109.9(2)
C5 C4 H4A 109.7
C3 C4 H4A 109.7
C5 C4 H4B 109.7
C3 C4 H4B 109.7
H4A C4 H4B 108.2
C13 C5 C4 112.0(2)
C13 C5 C6 110.1(2)
C4 C5 C6 109.1(2)
C13 C5 C10 107.2(2)
C4 C5 C10 109.1(2)
C6 C5 C10 109.2(2)
C7 C6 C5 110.2(2)
C7 C6 H6A 109.6
C5 C6 H6A 109.6
C7 C6 H6B 109.6
C5 C6 H6B 109.6
H6A C6 H6B 108.1
C14 C7 C6 109.6(2)
C14 C7 C8 110.5(2)
C6 C7 C8 109.3(2)
C14 C7 C9 108.5(2)
C6 C7 C9 109.6(2)
C8 C7 C9 109.3(2)
C3 C8 C7 109.1(2)
C3 C8 H8A 109.9
C7 C8 H8A 109.9
C3 C8 H8B 109.9
C7 C8 H8B 109.9
H8A C8 H8B 108.3
C1 C9 C7 109.9(2)
C1 C9 H9A 109.7
C7 C9 H9A 109.7
C1 C9 H9B 109.7
C7 C9 H9B 109.7
H9A C9 H9B 108.2
C1 C10 C5 110.2(2)
C1 C10 H10A 109.6
C5 C10 H10A 109.6
C1 C10 H10B 109.6
C5 C10 H10B 109.6
H10A C10 H10B 108.1
O1 C11 O2 120.7(3)
O1 C11 C1 119.5(3)
O2 C11 C1 119.6(3)
O4 C12 O3 122.0(3)
O4 C12 C3 123.7(3)
O3 C12 C3 114.2(3)
O6 C13 O5 123.0(3)
O6 C13 C5 124.5(3)
O5 C13 C5 112.5(3)
O8 C14 O7 122.7(3)
O8 C14 C7 123.8(3)
O7 C14 C7 113.4(3)
C12 O3 H3 109(2)
C13 O5 H5 116(4)
C14 O7 H7 109(3)
C24 C15 C23 108.5(2)
C24 C15 C16 109.2(2)
C23 C15 C16 109.5(2)
C24 C15 C25 108.8(2)
C23 C15 C25 107.7(2)
C16 C15 C25 113.1(2)
C15 C16 C17 109.9(2)
C15 C16 H16A 109.7
C17 C16 H16A 109.7
C15 C16 H16B 109.7
C17 C16 H16B 109.7
H16A C16 H16B 108.2
C26 C17 C22 108.8(3)
C26 C17 C16 110.9(2)
C22 C17 C16 108.9(2)
C26 C17 C18 109.4(2)
C22 C17 C18 108.9(2)
C16 C17 C18 109.8(2)
C19 C18 C17 109.7(2)
C19 C18 H18A 109.7
C17 C18 H18A 109.7
C19 C18 H18B 109.7
C17 C18 H18B 109.7
H18A C18 H18B 108.2
C27 C19 C18 111.8(2)
C27 C19 C20 111.7(3)
C18 C19 C20 109.5(2)
C27 C19 C24 105.3(2)
C18 C19 C24 109.5(2)
C20 C19 C24 108.9(2)
C19 C20 C21 109.6(2)
C19 C20 H20A 109.8
C21 C20 H20A 109.8
C19 C20 H20B 109.8
C21 C20 H20B 109.8
H20A C20 H20B 108.2
C28 C21 C22 109.2(3)
C28 C21 C20 110.5(3)
C22 C21 C20 109.6(2)
C28 C21 C23 109.1(3)
C22 C21 C23 109.3(2)
C20 C21 C23 109.1(2)
C21 C22 C17 109.8(2)
C21 C22 H22A 109.7
C17 C22 H22A 109.7
C21 C22 H22B 109.7
C17 C22 H22B 109.7
H22A C22 H22B 108.2
C15 C23 C21 110.1(2)
C15 C23 H23A 109.6
C21 C23 H23A 109.6
C15 C23 H23B 109.6
C21 C23 H23B 109.6
H23A C23 H23B 108.2
C15 C24 C19 110.6(2)
C15 C24 H24A 109.5
C19 C24 H24A 109.5
C15 C24 H24B 109.5
C19 C24 H24B 109.5
H24A C24 H24B 108.1
O9 C25 O10 121.0(3)
O9 C25 C15 121.3(3)
O10 C25 C15 117.6(3)
O12 C26 O11 121.1(3)
O12 C26 C17 125.7(3)
O11 C26 C17 113.3(3)
O14 C27 O13 123.0(3)
O14 C27 C19 123.9(3)
O13 C27 C19 112.8(3)
O16 C28 O15 121.7(3)
O16 C28 C21 125.7(4)
O15 C28 C21 112.6(3)
C26 O11 H11 108(3)
C27 O13 H13 108(3)
C28 O15 H15 108(3)
N2 C29 N1 109.9(3)
N2 C29 H29A 109.7
N1 C29 H29A 109.7
N2 C29 H29B 109.7
N1 C29 H29B 109.7
H29A C29 H29B 108.2
N2 C30 N3 111.4(3)
N2 C30 H30A 109.3
N3 C30 H30A 109.3
N2 C30 H30B 109.3
N3 C30 H30B 109.3
H30A C30 H30B 108
N3 C31 N4 112.4(3)
N3 C31 H31A 109.1
N4 C31 H31A 109.1
N3 C31 H31B 109.1
N4 C31 H31B 109.1
H31A C31 H31B 107.9
N2 C32 N4 112.4(3)
N2 C32 H32A 109.1
N4 C32 H32A 109.1
N2 C32 H32B 109.1
N4 C32 H32B 109.1
H32A C32 H32B 107.8
N4 C33 N1 108.9(3)
N4 C33 H33A 109.9
N1 C33 H33A 109.9
N4 C33 H33B 109.9
N1 C33 H33B 109.9
H33A C33 H33B 108.3
N3 C34 N1 109.2(3)
N3 C34 H34A 109.8
N1 C34 H34A 109.8
N3 C34 H34B 109.8
N1 C34 H34B 109.8
H34A C34 H34B 108.3
C34 N1 C29 108.6(3)
C34 N1 C33 109.5(3)
C29 N1 C33 110.2(3)
C34 N1 H1 112(3)
C29 N1 H1 111(3)
C33 N1 H1 106(3)
C29 N2 C30 109.4(3)
C29 N2 C32 108.5(3)
C30 N2 C32 109.3(3)
C34 N3 C31 108.8(3)
C34 N3 C30 108.7(3)
C31 N3 C30 108.8(4)
C33 N4 C32 109.0(3)
C33 N4 C31 107.8(3)
C32 N4 C31 107.6(3)
N6 C35 N5 109.9(3)
N6 C35 H35A 109.7
N5 C35 H35A 109.7
N6 C35 H35B 109.7
N5 C35 H35B 109.7
H35A C35 H35B 108.2
N6 C36 N7 112.3(3)
N6 C36 H36A 109.2
N7 C36 H36A 109.2
N6 C36 H36B 109.2
N7 C36 H36B 109.2
H36A C36 H36B 107.9
N8 C37 N7 112.2(3)
N8 C37 H37A 109.2
N7 C37 H37A 109.2
N8 C37 H37B 109.2
N7 C37 H37B 109.2
H37A C37 H37B 107.9
N8 C38 N6 112.0(3)
N8 C38 H38A 109.2
N6 C38 H38A 109.2
N8 C38 H38B 109.2
N6 C38 H38B 109.2
H38A C38 H38B 107.9
N8 C39 N5 109.2(3)
N8 C39 H39A 109.8
N5 C39 H39A 109.8
N8 C39 H39B 109.8
N5 C39 H39B 109.8
H39A C39 H39B 108.3
N7 C40 N5 109.2(3)
N7 C40 H40A 109.8
N5 C40 H40A 109.8
N7 C40 H40B 109.8
N5 C40 H40B 109.8
H40A C40 H40B 108.3
C35 N5 C39 109.0(3)
C35 N5 C40 109.3(3)
C39 N5 C40 108.9(3)
C35 N5 H5A 118(3)
C39 N5 H5A 108(3)
C40 N5 H5A 103(3)
C35 N6 C36 109.5(3)
C35 N6 C38 108.2(3)
C36 N6 C38 108.9(3)
C40 N7 C36 108.6(3)
C40 N7 C37 108.6(3)
C36 N7 C37 107.8(3)
C39 N8 C38 108.7(3)
C39 N8 C37 109.4(3)
C38 N8 C37 108.5(3)

loop_
_geom_bond_atom_site_label_1
_geom_bond_atom_site_label_2
_geom_bond_distance
C1 C11 1.534(4)
C1 C2 1.537(4)
C1 C10 1.541(4)
C1 C9 1.541(4)
C2 C3 1.548(4)
C2 H2A 0.97
C2 H2B 0.97
C3 C12 1.521(4)
C3 C4 1.537(4)
C3 C8 1.539(4)
C4 C5 1.535(4)
C4 H4A 0.97
C4 H4B 0.97
C5 C13 1.524(4)
C5 C6 1.539(4)
C5 C10 1.543(4)
C6 C7 1.531(4)
C6 H6A 0.97
C6 H6B 0.97
C7 C14 1.519(4)
C7 C8 1.542(4)
C7 C9 1.547(4)
C8 H8A 0.97
C8 H8B 0.97
C9 H9A 0.97
C9 H9B 0.97
C10 H10A 0.97
C10 H10B 0.97
C11 O1 1.254(3)
C11 O2 1.259(3)
C12 O4 1.202(4)
C12 O3 1.313(4)
C13 O6 1.195(4)
C13 O5 1.301(4)
C14 O8 1.202(4)
C14 O7 1.323(4)
O3 H3 0.94(4)
O5 H5 0.83(5)
O7 H7 0.90(4)
C15 C24 1.532(4)
C15 C23 1.536(4)
C15 C16 1.539(4)
C15 C25 1.539(4)
C16 C17 1.543(4)
C16 H16A 0.97
C16 H16B 0.97
C17 C26 1.514(4)
C17 C22 1.542(4)
C17 C18 1.543(4)
C18 C19 1.534(4)
C18 H18A 0.97
C18 H18B 0.97
C19 C27 1.521(4)
C19 C20 1.534(4)
C19 C24 1.543(4)
C20 C21 1.539(4)
C20 H20A 0.97
C20 H20B 0.97
C21 C28 1.524(4)
C21 C22 1.538(4)
C21 C23 1.540(4)
C22 H22A 0.97
C22 H22B 0.97
C23 H23A 0.97
C23 H23B 0.97
C24 H24A 0.97
C24 H24B 0.97
C25 O9 1.242(4)
C25 O10 1.260(3)
C26 O12 1.182(4)
C26 O11 1.321(4)
C27 O14 1.209(4)
C27 O13 1.317(4)
C28 O16 1.182(4)
C28 O15 1.322(4)
O11 H11 1.02(5)
O13 H13 0.97(4)
O15 H15 1.01(5)
C29 N2 1.418(4)
C29 N1 1.495(5)
C29 H29A 0.97
C29 H29B 0.97
C30 N2 1.444(5)
C30 N3 1.474(5)
C30 H30A 0.97
C30 H30B 0.97
C31 N3 1.451(6)
C31 N4 1.483(5)
C31 H31A 0.97
C31 H31B 0.97
C32 N2 1.457(5)
C32 N4 1.472(5)
C32 H32A 0.97
C32 H32B 0.97
C33 N4 1.443(4)
C33 N1 1.497(4)
C33 H33A 0.97
C33 H33B 0.97
C34 N3 1.444(5)
C34 N1 1.486(5)
C34 H34A 0.97
C34 H34B 0.97
N1 H1 0.89(4)
C35 N6 1.417(5)
C35 N5 1.497(5)
C35 H35A 0.97
C35 H35B 0.97
C36 N6 1.452(5)
C36 N7 1.468(5)
C36 H36A 0.97
C36 H36B 0.97
C37 N8 1.458(5)
C37 N7 1.475(4)
C37 H37A 0.97
C37 H37B 0.97
C38 N8 1.451(5)
C38 N6 1.472(5)
C38 H38A 0.97
C38 H38B 0.97
C39 N8 1.438(5)
C39 N5 1.500(5)
C39 H39A 0.97
C39 H39B 0.97
C40 N7 1.445(4)
C40 N5 1.505(5)
C40 H40A 0.97
C40 H40B 0.97
N5 H5A 0.93(5)

loop_
_geom_hbond_atom_site_label_D
_geom_hbond_atom_site_label_H
_geom_hbond_atom_site_label_A
_geom_hbond_distance_DH
_geom_hbond_distance_HA
_geom_hbond_distance_DA
_geom_hbond_angle_DHA
_geom_hbond_site_symmetry_A
O3 H3 O10 0.94(4) 1.73(4) 2.673(3) 175(3) 4_566
O5 H5 O9 0.83(5) 1.74(5) 2.570(3) 177(6) 3_566
O7 H7 O2 0.90(4) 1.74(4) 2.634(3) 173(4) 3_667
O11 H11 N7 1.02(5) 1.74(5) 2.759(4) 172(4) 2
O13 H13 O1 0.97(4) 1.67(4) 2.627(3) 170(4) 4_565
O15 H15 N4 1.01(5) 1.75(5) 2.745(4) 166(4) 2_656
N1 H1 O1 0.89(4) 2.15(4) 2.847(4) 135(4) .
N1 H1 O2 0.89(4) 1.98(4) 2.829(4) 159(4) .
N5 H5A O9 0.93(5) 1.96(5) 2.840(4) 157(4) .
N5 H5A O10 0.93(5) 2.08(4) 2.829(4) 136(4) .

loop_
_geom_torsion_atom_site_label_1
_geom_torsion_atom_site_label_2
_geom_torsion_atom_site_label_3
_geom_torsion_atom_site_label_4
_geom_torsion
C11 C1 C2 C3 -178.3(2)
C10 C1 C2 C3 -59.8(3)
C9 C1 C2 C3 59.3(3)
C1 C2 C3 C12 179.0(2)
C1 C2 C3 C4 60.4(3)
C1 C2 C3 C8 -59.9(3)
C12 C3 C4 C5 -178.2(2)
C8 C3 C4 C5 59.7(3)
C2 C3 C4 C5 -60.4(3)
C3 C4 C5 C13 178.7(2)
C3 C4 C5 C6 -59.1(3)
C3 C4 C5 C10 60.2(3)
C13 C5 C6 C7 -176.9(2)
C4 C5 C6 C7 59.7(3)
C10 C5 C6 C7 -59.4(3)
C5 C6 C7 C14 178.4(2)
C5 C6 C7 C8 -60.3(3)
C5 C6 C7 C9 59.5(3)
C12 C3 C8 C7 179.2(2)
C4 C3 C8 C7 -59.7(3)
C2 C3 C8 C7 59.9(3)
C14 C7 C8 C3 -179.5(2)
C6 C7 C8 C3 59.8(3)
C9 C7 C8 C3 -60.2(3)
C11 C1 C9 C7 177.6(2)
C2 C1 C9 C7 -59.7(3)
C10 C1 C9 C7 59.1(3)
C14 C7 C9 C1 -178.9(2)
C6 C7 C9 C1 -59.3(3)
C8 C7 C9 C1 60.5(3)
C11 C1 C10 C5 -179.8(2)
C2 C1 C10 C5 59.5(3)
C9 C1 C10 C5 -59.4(3)
C13 C5 C10 C1 178.8(2)
C4 C5 C10 C1 -59.7(3)
C6 C5 C10 C1 59.4(3)
C2 C1 C11 O1 24.2(4)
C10 C1 C11 O1 -95.0(3)
C9 C1 C11 O1 145.6(3)
C2 C1 C11 O2 -159.8(3)
C10 C1 C11 O2 81.0(3)
C9 C1 C11 O2 -38.4(4)
C4 C3 C12 O4 9.0(4)
C8 C3 C12 O4 130.4(4)
C2 C3 C12 O4 -109.3(4)
C4 C3 C12 O3 -174.5(2)
C8 C3 C12 O3 -53.0(3)
C2 C3 C12 O3 67.2(3)
C4 C5 C13 O6 152.1(3)
C6 C5 C13 O6 30.5(4)
C10 C5 C13 O6 -88.2(4)
C4 C5 C13 O5 -29.7(4)
C6 C5 C13 O5 -151.3(3)
C10 C5 C13 O5 90.0(3)
C6 C7 C14 O8 0.5(4)
C8 C7 C14 O8 -120.1(4)
C9 C7 C14 O8 120.1(4)
C6 C7 C14 O7 -178.8(2)
C8 C7 C14 O7 60.6(3)
C9 C7 C14 O7 -59.2(3)
C24 C15 C16 C17 -59.1(3)
C23 C15 C16 C17 59.5(3)
C25 C15 C16 C17 179.7(2)
C15 C16 C17 C26 -179.6(2)
C15 C16 C17 C22 -59.9(3)
C15 C16 C17 C18 59.3(3)
C26 C17 C18 C19 178.9(3)
C22 C17 C18 C19 60.1(3)
C16 C17 C18 C19 -59.1(3)
C17 C18 C19 C27 175.1(2)
C17 C18 C19 C20 -60.5(3)
C17 C18 C19 C24 58.8(3)
C27 C19 C20 C21 -175.6(2)
C18 C19 C20 C21 60.0(3)
C24 C19 C20 C21 -59.7(3)
C19 C20 C21 C28 -179.9(2)
C19 C20 C21 C22 -59.6(3)
C19 C20 C21 C23 60.1(3)
C28 C21 C22 C17 -179.2(3)
C20 C21 C22 C17 59.6(3)
C23 C21 C22 C17 -59.9(3)
C26 C17 C22 C21 -178.9(2)
C16 C17 C22 C21 60.1(3)
C18 C17 C22 C21 -59.6(3)
C24 C15 C23 C21 59.9(3)
C16 C15 C23 C21 -59.2(3)
C25 C15 C23 C21 177.5(2)
C28 C21 C23 C15 178.7(3)
C22 C21 C23 C15 59.4(3)
C20 C21 C23 C15 -60.4(3)
C23 C15 C24 C19 -59.9(3)
C16 C15 C24 C19 59.4(3)
C25 C15 C24 C19 -176.8(2)
C27 C19 C24 C15 -179.9(2)
C18 C19 C24 C15 -59.5(3)
C20 C19 C24 C15 60.2(3)
C24 C15 C25 O9 -130.6(3)
C23 C15 C25 O9 112.0(3)
C16 C15 C25 O9 -9.1(4)
C24 C15 C25 O10 50.7(3)
C23 C15 C25 O10 -66.7(3)
C16 C15 C25 O10 172.2(3)
C22 C17 C26 O12 -118.8(4)
C16 C17 C26 O12 1.0(5)
C18 C17 C26 O12 122.3(4)
C22 C17 C26 O11 59.2(4)
C16 C17 C26 O11 179.0(3)
C18 C17 C26 O11 -59.7(4)
C18 C19 C27 O14 140.7(3)
C20 C19 C27 O14 17.6(4)
C24 C19 C27 O14 -100.5(4)
C18 C19 C27 O13 -45.4(4)
C20 C19 C27 O13 -168.4(3)
C24 C19 C27 O13 73.5(3)
C22 C21 C28 O16 -114.8(4)
C20 C21 C28 O16 5.8(5)
C23 C21 C28 O16 125.8(4)
C22 C21 C28 O15 63.9(4)
C20 C21 C28 O15 -175.5(3)
C23 C21 C28 O15 -55.5(4)
N3 C34 N1 C29 59.8(4)
N3 C34 N1 C33 -60.5(4)
N2 C29 N1 C34 -60.2(4)
N2 C29 N1 C33 59.7(4)
N4 C33 N1 C34 61.2(4)
N4 C33 N1 C29 -58.1(4)
N1 C29 N2 C30 59.9(4)
N1 C29 N2 C32 -59.3(4)
N3 C30 N2 C29 -60.2(4)
N3 C30 N2 C32 58.5(4)
N4 C32 N2 C29 60.6(4)
N4 C32 N2 C30 -58.6(4)
N1 C34 N3 C31 59.0(4)
N1 C34 N3 C30 -59.2(4)
N4 C31 N3 C34 -60.1(5)
N4 C31 N3 C30 58.1(4)
N2 C30 N3 C34 59.8(4)
N2 C30 N3 C31 -58.4(4)
N1 C33 N4 C32 57.2(4)
N1 C33 N4 C31 -59.3(4)
N2 C32 N4 C33 -59.9(4)
N2 C32 N4 C31 56.8(4)
N3 C31 N4 C33 60.5(4)
N3 C31 N4 C32 -57.0(4)
N6 C35 N5 C39 60.0(4)
N6 C35 N5 C40 -59.0(4)
N8 C39 N5 C35 -59.0(4)
N8 C39 N5 C40 60.3(4)
N7 C40 N5 C35 58.7(4)
N7 C40 N5 C39 -60.4(4)
N5 C35 N6 C36 59.0(4)
N5 C35 N6 C38 -59.5(4)
N7 C36 N6 C35 -60.4(4)
N7 C36 N6 C38 57.7(4)
N8 C38 N6 C35 61.1(4)
N8 C38 N6 C36 -57.8(4)
N5 C40 N7 C36 -58.2(4)
N5 C40 N7 C37 58.8(4)
N6 C36 N7 C40 59.9(4)
N6 C36 N7 C37 -57.6(4)
N8 C37 N7 C40 -59.5(4)
N8 C37 N7 C36 58.0(4)
N5 C39 N8 C38 59.0(4)
N5 C39 N8 C37 -59.3(4)
N6 C38 N8 C39 -60.9(4)
N6 C38 N8 C37 58.0(4)
N7 C37 N8 C39 59.8(5)
N7 C37 N8 C38 -58.6(4)
